data_4349154
loop_
_publ_author_name
'Meshkov, Ivan N.'
'Bulach, V\'eronique'
'Gorbunova, Yulia G.'
'Kyritsakas, Nathalie'
'Grigoriev, Mikhail S.'
'Tsivadze, Aslan Yu'
'Hosseini, Mir Wais'

_publ_section_title
;
 Phosphorus(V) Porphyrin-Based Molecular Turnstiles.
;
_journal_issue 20
_journal_name_full 'Inorganic chemistry'
_journal_page_first 10774
_journal_page_last 10782
_journal_paper_doi 10.1021/acs.inorgchem.6b01989
_journal_volume 55
_journal_year 2016
_chemical_formula_moiety 'C43 H29 N5 O2 P, 1.62(C H Cl3), 0.62(Br), 0.38(Cl) '
_chemical_formula_sum 'C44.62 H30.62 Br0.62 Cl5.24 N5 O2 P'
_chemical_formula_weight 935.07
_space_group_crystal_system monoclinic
_space_group_IT_number 14
_space_group_name_Hall '-P 2ybc'
_space_group_name_H-M_alt 'P 1 21/c 1'
_atom_sites_solution_hydrogens geom
_audit_creation_method SHELXL-2014/6
_cell_angle_alpha 90
_cell_angle_beta 102.067(4)
_cell_angle_gamma 90
_cell_formula_units_Z 4
_cell_length_a 17.106(2)
_cell_length_b 14.2223(18)
_cell_length_c 17.709(2)
_cell_measurement_reflns_used 9400
_cell_measurement_temperature 173(2)
_cell_measurement_theta_max 25.
_cell_measurement_theta_min 2.5
_cell_volume 4213.2(9)
_computing_cell_refinement 'Bruker SAINT'
_computing_data_collection 'Bruker APEX2'
_computing_data_reduction 'Bruker SAINT'
_computing_molecular_graphics 'Bruker SHELXTL'
_computing_publication_material 'Bruker SHELXTL'
_computing_structure_refinement 'SHELXL-2014/6 (Sheldrick, 2014)'
_computing_structure_solution 'SHELXS-97 (Sheldrick 2008)'
_diffrn_ambient_temperature 173(2)
_diffrn_measured_fraction_theta_full 0.991
_diffrn_measured_fraction_theta_max 0.974
_diffrn_measurement_device_type 'Bruker APEX-II CCD'
_diffrn_measurement_method '\f and \w scans'
_diffrn_radiation_type MoK\a
_diffrn_radiation_wavelength 0.71073
_diffrn_reflns_av_R_equivalents 0.0534
_diffrn_reflns_av_unetI/netI 0.1165
_diffrn_reflns_Laue_measured_fraction_full 0.991
_diffrn_reflns_Laue_measured_fraction_max 0.974
_diffrn_reflns_limit_h_max 19
_diffrn_reflns_limit_h_min -22
_diffrn_reflns_limit_k_max 18
_diffrn_reflns_limit_k_min -18
_diffrn_reflns_limit_l_max 19
_diffrn_reflns_limit_l_min -22
_diffrn_reflns_number 9483
_diffrn_reflns_point_group_measured_fraction_full 0.991
_diffrn_reflns_point_group_measured_fraction_max 0.974
_diffrn_reflns_theta_full 25.242
_diffrn_reflns_theta_max 27.549
_diffrn_reflns_theta_min 1.853
_exptl_absorpt_coefficient_mu 1.031
_exptl_absorpt_correction_T_max 0.951
_exptl_absorpt_correction_T_min 0.931
_exptl_absorpt_correction_type multi-scan
_exptl_absorpt_process_details sadabs
_exptl_crystal_colour purple
_exptl_crystal_density_diffrn 1.474
_exptl_crystal_density_meas ?
_exptl_crystal_description prism
_exptl_crystal_F_000 1900.5
_exptl_crystal_size_max 0.050
_exptl_crystal_size_mid 0.040
_exptl_crystal_size_min 0.040
_refine_diff_density_max 1.152
_refine_diff_density_min -0.794
_refine_diff_density_rms 0.110
_refine_ls_extinction_method none
_refine_ls_goodness_of_fit_ref 1.012
_refine_ls_hydrogen_treatment constr
_refine_ls_matrix_type full
_refine_ls_number_parameters 535
_refine_ls_number_reflns 9483
_refine_ls_number_restraints 3
_refine_ls_restrained_S_all 1.013
_refine_ls_R_factor_all 0.1711
_refine_ls_R_factor_gt 0.0812
_refine_ls_shift/su_max 0.016
_refine_ls_shift/su_mean 0.001
_refine_ls_structure_factor_coef Fsqd
_refine_ls_weighting_details 'w=1/[\s^2^(Fo^2^)+(0.1286P)^2^] where P=(Fo^2^+2Fc^2^)/3'
_refine_ls_weighting_scheme calc
_refine_ls_wR_factor_gt 0.2182
_refine_ls_wR_factor_ref 0.2457
_reflns_Friedel_coverage 0.000
_reflns_number_gt 4636
_reflns_number_total 9483
_reflns_threshold_expression 'I > 2\s(I)'
_cod_data_source_file ic6b01989_si_001.cif
_cod_data_source_block e3714a_a
_cod_depositor_comments
;
The following automatic conversions were performed:

data item '_exptl_crystal_density_meas' value 'none' was changed to
'?' -- the value is perceived as not measured.

Automatic conversion script
Id: cif_fix_values 6909 2019-04-08 15:41:33Z antanas 
;
_cod_original_cell_volume 4213.0(10)
_cod_original_sg_symbol_H-M 'P 21/c'
_cod_database_code 4349154
_shelx_space_group_comment
;
The symmetry employed for this shelxl refinement is uniquely defined
by the following loop, which should always be used as a source of
symmetry information in preference to the above space-group names.
They are only intended as comments.
;
_shelx_estimated_absorpt_t_min 0.934
_shelx_estimated_absorpt_t_max 0.947
_shelxl_version_number 2014/6

loop_
_space_group_symop_operation_xyz
'x, y, z'
'-x, y+1/2, -z+1/2'
'-x, -y, -z'
'x, -y-1/2, z-1/2'

loop_
_atom_site_label
_atom_site_type_symbol
_atom_site_fract_x
_atom_site_fract_y
_atom_site_fract_z
_atom_site_U_iso_or_equiv
_atom_site_adp_type
_atom_site_occupancy
_atom_site_site_symmetry_order
_atom_site_calc_flag
_atom_site_refinement_flags_posn
_atom_site_refinement_flags_adp
_atom_site_refinement_flags_occupancy
_atom_site_disorder_assembly
_atom_site_disorder_group
P1 P 0.33071(7) 0.14979(8) 0.41005(7) 0.0216(3) Uani 1 1 d . . . A 4
O1 O 0.33388(18) 0.1113(2) 0.49582(18) 0.0248(7) Uani 1 1 d . . . A 4
H1 H 0.3302 0.1566 0.5253 0.037 Uiso 1 1 calc R U . A 4
O2 O 0.33119(18) 0.1875(2) 0.32339(18) 0.0242(7) Uani 1 1 d . . . A 4
H2 H 0.3628 0.2331 0.3260 0.036 Uiso 1 1 calc R U . A 4
N1 N 0.3140(2) 0.0304(3) 0.3690(2) 0.0234(9) Uani 1 1 d . . . A 4
C1 C 0.2492(3) -0.0284(3) 0.3703(3) 0.0261(10) Uani 1 1 d . . . A 4
C2 C 0.2647(3) -0.1177(3) 0.3402(3) 0.0310(11) Uani 1 1 d . . . A 4
H2A H 0.2318 -0.1719 0.3377 0.037 Uiso 1 1 calc R U . A 4
C3 C 0.3337(3) -0.1121(3) 0.3159(3) 0.0303(11) Uani 1 1 d . . . A 4
H3 H 0.3566 -0.1601 0.2901 0.036 Uiso 1 1 calc R U . A 4
C4 C 0.3664(3) -0.0214(3) 0.3356(3) 0.0234(10) Uani 1 1 d . . . A 4
C5 C 0.4460(3) 0.0037(3) 0.3389(3) 0.0242(10) Uani 1 1 d . . . A 4
C6 C 0.4834(3) 0.0726(3) 0.3905(3) 0.0231(10) Uani 1 1 d . . . A 4
C7 C 0.5657(3) 0.0809(3) 0.4235(3) 0.0269(11) Uani 1 1 d . . . A 4
H7 H 0.6080 0.0507 0.4056 0.032 Uiso 1 1 calc R U . A 4
C8 C 0.5740(3) 0.1393(3) 0.4850(3) 0.0256(10) Uani 1 1 d . . . A 4
H8 H 0.6223 0.1531 0.5207 0.031 Uiso 1 1 calc R U . A 4
C9 C 0.4972(3) 0.1763(3) 0.4862(3) 0.0232(10) Uani 1 1 d . . . A 4
N2 N 0.4408(2) 0.1332(2) 0.4290(2) 0.0210(8) Uani 1 1 d . . . A 4
C10 C 0.4811(3) 0.2571(3) 0.5261(3) 0.0245(10) Uani 1 1 d . . . A 4
C11 C 0.4106(3) 0.3050(3) 0.5003(3) 0.0253(10) Uani 1 1 d . . . A 4
C12 C 0.3994(3) 0.4046(3) 0.5107(3) 0.0309(12) Uani 1 1 d . . . A 4
H12 H 0.4342 0.4446 0.5454 0.037 Uiso 1 1 calc R U . A 4
C13 C 0.3316(3) 0.4305(3) 0.4629(3) 0.0348(12) Uani 1 1 d . . . A 4
H13 H 0.3111 0.4926 0.4556 0.042 Uiso 1 1 calc R U . A 4
C14 C 0.2957(3) 0.3488(3) 0.4252(3) 0.0284(11) Uani 1 1 d . . . A 4
N3 N 0.3461(2) 0.2716(3) 0.4482(2) 0.0232(9) Uani 1 1 d . . . A 4
C15 C 0.2184(3) 0.3388(3) 0.3829(3) 0.0310(11) Uani 1 1 d . . . A 4
C16 C 0.1808(3) 0.2514(3) 0.3743(3) 0.0320(12) Uani 1 1 d . . . A 4
C17 C 0.0972(3) 0.2349(3) 0.3623(3) 0.0364(13) Uani 1 1 d . . . A 4
H17 H 0.0564 0.2811 0.3501 0.044 Uiso 1 1 calc R U . A 4
C18 C 0.0862(3) 0.1426(4) 0.3713(3) 0.0360(13) Uani 1 1 d . . . A 4
H18 H 0.0362 0.1116 0.3666 0.043 Uiso 1 1 calc R U . A 4
N4 N 0.2201(2) 0.1676(3) 0.3928(2) 0.0258(9) Uani 1 1 d . . . A 4
C19 C 0.1624(3) 0.0995(3) 0.3890(3) 0.0295(11) Uani 1 1 d . . . A 4
C20 C 0.1762(3) 0.0035(3) 0.3848(3) 0.0290(11) Uani 1 1 d . . . A 4
C21 C 0.4926(3) -0.0528(3) 0.2934(3) 0.0260(11) Uani 1 1 d . . . A 4
C22 C 0.4625(3) -0.0644(4) 0.2137(3) 0.0345(12) Uani 1 1 d . . . A 4
H22 H 0.4143 -0.0346 0.1886 0.041 Uiso 1 1 calc R U . A 4
C23 C 0.5065(4) -0.1223(4) 0.1718(3) 0.0451(14) Uani 1 1 d . . . A 4
H23 H 0.4861 -0.1308 0.1181 0.054 Uiso 1 1 calc R U . A 4
N5 N 0.5738(3) -0.1644(3) 0.2033(3) 0.0465(12) Uani 1 1 d . . . A 4
C24 C 0.6030(3) -0.1497(4) 0.2792(3) 0.0387(13) Uani 1 1 d . . . A 4
H24 H 0.6535 -0.1759 0.3018 0.046 Uiso 1 1 calc R U . A 4
C25 C 0.5632(3) -0.0987(3) 0.3257(3) 0.0310(12) Uani 1 1 d . . . A 4
H25 H 0.5841 -0.0950 0.3797 0.037 Uiso 1 1 calc R U . A 4
C26 C 0.5430(3) 0.2991(3) 0.5895(3) 0.0263(11) Uani 1 1 d . . . A 4
C27 C 0.6194(3) 0.3227(3) 0.5799(3) 0.0316(12) Uani 1 1 d . . . A 4
H27 H 0.6338 0.3128 0.5315 0.038 Uiso 1 1 calc R U . A 4
C28 C 0.6752(3) 0.3612(4) 0.6417(3) 0.0392(13) Uani 1 1 d . . . A 4
H28 H 0.7276 0.3761 0.6352 0.047 Uiso 1 1 calc R U . A 4
C29 C 0.6549(3) 0.3773(4) 0.7106(3) 0.0401(14) Uani 1 1 d . . . A 4
H29 H 0.6930 0.4031 0.7522 0.048 Uiso 1 1 calc R U . A 4
C30 C 0.5793(3) 0.3561(4) 0.7203(3) 0.0388(13) Uani 1 1 d . . . A 4
H30 H 0.5651 0.3679 0.7686 0.047 Uiso 1 1 calc R U . A 4
C31 C 0.5229(3) 0.3173(3) 0.6595(3) 0.0316(12) Uani 1 1 d . . . A 4
H31 H 0.4705 0.3033 0.6665 0.038 Uiso 1 1 calc R U . A 4
C32 C 0.1706(2) 0.4244(2) 0.3523(2) 0.0396(14) Uani 1 1 d G . . A 4
C33 C 0.1648(2) 0.4469(3) 0.2749(2) 0.067(2) Uani 1 1 d G . . A 4
H33 H 0.1923 0.4100 0.2440 0.080 Uiso 1 1 calc R U . A 4
C34 C 0.1188(3) 0.5231(3) 0.2428(2) 0.083(3) Uani 1 1 d G . . A 4
H34 H 0.1149 0.5385 0.1899 0.100 Uiso 1 1 calc R U . A 4
C35 C 0.0787(3) 0.5770(3) 0.2881(3) 0.080(2) Uani 1 1 d G . . A 4
H35 H 0.0472 0.6292 0.2661 0.096 Uiso 1 1 calc R U . A 4
C36 C 0.0845(3) 0.5546(3) 0.3654(3) 0.080(2) Uani 1 1 d G . . A 4
H36 H 0.0570 0.5914 0.3964 0.096 Uiso 1 1 calc R U . A 4
C37 C 0.1304(3) 0.4783(3) 0.3976(2) 0.081(3) Uani 1 1 d G . . A 4
H37 H 0.1344 0.4630 0.4504 0.097 Uiso 1 1 calc R U . A 4
C38 C 0.1088(3) -0.0626(3) 0.3865(3) 0.0327(12) Uani 1 1 d . . . A 4
C39 C 0.0800(3) -0.1222(4) 0.3230(4) 0.0473(15) Uani 1 1 d . . . A 4
H39 H 0.1030 -0.1211 0.2786 0.057 Uiso 1 1 calc R U . A 4
C40 C 0.0183(4) -0.1818(5) 0.3272(5) 0.066(2) Uani 1 1 d . . . A 4
H40 H 0.0000 -0.2233 0.2853 0.079 Uiso 1 1 calc R U . A 4
C41 C -0.0168(4) -0.1843(5) 0.3863(6) 0.078(3) Uani 1 1 d . . . A 4
H41 H -0.0604 -0.2257 0.3862 0.094 Uiso 1 1 calc R U . A 4
C42 C 0.0105(4) -0.1257(5) 0.4489(5) 0.070(2) Uani 1 1 d . . . A 4
H42 H -0.0145 -0.1272 0.4921 0.084 Uiso 1 1 calc R U . A 4
C43 C 0.0740(3) -0.0647(4) 0.4490(4) 0.0465(15) Uani 1 1 d . . . A 4
H43 H 0.0930 -0.0251 0.4921 0.056 Uiso 1 1 calc R U . A 4
Cl1 Cl 0.2142(3) 0.1871(5) 0.5833(3) 0.088(2) Uani 0.381(2) 1 d . . P B 1
Br1 Br 0.23039(6) 0.01713(8) 0.59670(6) 0.0538(4) Uani 0.619(2) 1 d . . P B 2
C45 C 0.2175(5) 0.3882(6) 0.6662(5) 0.048(2) Uani 0.619(2) 1 d D . P B 2
H45 H 0.2588 0.3758 0.7142 0.058 Uiso 0.619(2) 1 calc R U P B 2
Cl5 Cl 0.24202(17) 0.49449(19) 0.62800(18) 0.0637(8) Uani 0.619(2) 1 d D . P B 2
Cl6 Cl 0.22351(16) 0.29558(19) 0.60055(17) 0.0589(7) Uani 0.619(2) 1 d D . P B 2
Cl7 Cl 0.12758(16) 0.3946(2) 0.69212(17) 0.0637(8) Uani 0.619(2) 1 d D . P B 2
C44 C 0.2127(4) 0.7652(5) 0.5792(4) 0.0653(19) Uani 1 1 d . . . C 1
H44 H 0.2180 0.8344 0.5715 0.078 Uiso 1 1 calc R U . C 1
Cl2 Cl 0.30617(12) 0.72233(15) 0.62303(11) 0.0758(6) Uani 1 1 d . . . C 1
Cl3 Cl 0.18095(13) 0.71445(16) 0.48877(12) 0.0868(7) Uani 1 1 d . . . C 1
Cl4 Cl 0.14325(16) 0.74871(18) 0.63937(16) 0.1067(9) Uani 1 1 d . . . C 1

loop_
_atom_site_aniso_label
_atom_site_aniso_U_11
_atom_site_aniso_U_22
_atom_site_aniso_U_33
_atom_site_aniso_U_23
_atom_site_aniso_U_13
_atom_site_aniso_U_12
P1 0.0277(6) 0.0166(5) 0.0184(7) 0.0008(5) -0.0004(5) -0.0004(4)
O1 0.0348(17) 0.0240(16) 0.0142(17) 0.0005(15) 0.0017(14) -0.0011(14)
O2 0.0331(18) 0.0212(16) 0.0160(17) 0.0011(15) 0.0001(13) -0.0061(13)
N1 0.0275(19) 0.0212(19) 0.020(2) -0.0004(18) 0.0021(16) -0.0033(15)
C1 0.036(3) 0.024(2) 0.017(3) 0.002(2) 0.002(2) -0.0056(19)
C2 0.038(3) 0.023(2) 0.029(3) -0.002(2) 0.001(2) -0.004(2)
C3 0.037(3) 0.021(2) 0.030(3) -0.006(2) 0.000(2) -0.004(2)
C4 0.034(2) 0.019(2) 0.015(2) 0.001(2) 0.0011(19) -0.0016(18)
C5 0.036(3) 0.022(2) 0.012(2) 0.002(2) 0.0003(19) -0.0018(19)
C6 0.037(3) 0.019(2) 0.013(2) 0.004(2) 0.005(2) 0.0040(19)
C7 0.032(3) 0.023(2) 0.024(3) 0.000(2) 0.004(2) -0.0020(18)
C8 0.032(2) 0.019(2) 0.023(3) 0.001(2) -0.001(2) -0.0022(18)
C9 0.039(3) 0.016(2) 0.013(2) 0.004(2) 0.002(2) 0.0006(18)
N2 0.0279(19) 0.0202(19) 0.013(2) -0.0005(17) 0.0005(15) 0.0024(15)
C10 0.033(3) 0.021(2) 0.017(3) 0.004(2) -0.001(2) -0.0037(18)
C11 0.037(3) 0.016(2) 0.022(3) -0.002(2) 0.006(2) 0.0014(18)
C12 0.045(3) 0.018(2) 0.027(3) -0.006(2) 0.001(2) -0.0030(19)
C13 0.046(3) 0.021(2) 0.034(3) 0.000(2) -0.001(2) 0.002(2)
C14 0.039(3) 0.017(2) 0.028(3) 0.002(2) 0.002(2) 0.0040(19)
N3 0.032(2) 0.0197(19) 0.016(2) 0.0016(18) 0.0016(16) -0.0008(16)
C15 0.045(3) 0.023(2) 0.022(3) 0.002(2) 0.001(2) 0.007(2)
C16 0.032(3) 0.028(3) 0.034(3) 0.001(2) 0.003(2) 0.003(2)
C17 0.034(3) 0.025(3) 0.046(4) 0.002(3) -0.001(2) 0.005(2)
C18 0.035(3) 0.030(3) 0.042(3) -0.001(3) 0.004(2) -0.003(2)
N4 0.030(2) 0.0196(19) 0.027(2) 0.0022(18) 0.0042(17) 0.0021(15)
C19 0.031(3) 0.032(3) 0.025(3) 0.003(2) 0.004(2) -0.003(2)
C20 0.036(3) 0.028(2) 0.021(3) -0.003(2) 0.003(2) -0.003(2)
C21 0.034(3) 0.019(2) 0.026(3) -0.003(2) 0.007(2) -0.0047(19)
C22 0.043(3) 0.035(3) 0.024(3) -0.007(3) 0.004(2) -0.007(2)
C23 0.065(4) 0.049(3) 0.022(3) -0.013(3) 0.013(3) -0.003(3)
N5 0.049(3) 0.049(3) 0.045(3) -0.006(3) 0.016(2) -0.003(2)
C24 0.045(3) 0.033(3) 0.037(3) -0.009(3) 0.008(3) 0.002(2)
C25 0.041(3) 0.028(3) 0.024(3) -0.005(2) 0.006(2) -0.001(2)
C26 0.037(3) 0.015(2) 0.023(3) -0.002(2) -0.002(2) -0.0004(18)
C27 0.042(3) 0.019(2) 0.033(3) 0.003(2) 0.005(2) -0.001(2)
C28 0.044(3) 0.026(3) 0.039(4) 0.003(3) -0.010(3) -0.004(2)
C29 0.049(3) 0.026(3) 0.034(3) -0.006(3) -0.017(3) 0.002(2)
C30 0.062(4) 0.027(3) 0.021(3) -0.010(2) -0.003(2) 0.010(2)
C31 0.041(3) 0.028(3) 0.023(3) -0.002(2) 0.002(2) 0.005(2)
C32 0.036(3) 0.031(3) 0.045(4) -0.001(3) -0.007(2) 0.005(2)
C33 0.069(4) 0.054(4) 0.072(5) 0.025(4) 0.004(4) 0.017(3)
C34 0.066(5) 0.077(5) 0.095(7) 0.052(5) -0.009(4) 0.013(4)
C35 0.071(3) 0.043(3) 0.106(5) -0.010(4) -0.025(4) 0.027(2)
C36 0.071(3) 0.043(3) 0.106(5) -0.010(4) -0.025(4) 0.027(2)
C37 0.081(5) 0.070(5) 0.077(6) -0.022(5) -0.017(4) 0.047(4)
C38 0.036(3) 0.025(2) 0.037(3) 0.000(3) 0.007(2) -0.002(2)
C39 0.045(3) 0.045(3) 0.047(4) -0.006(3) 0.000(3) -0.007(3)
C40 0.056(4) 0.063(4) 0.072(5) -0.011(4) 0.000(4) -0.029(3)
C41 0.046(4) 0.047(4) 0.144(9) -0.014(5) 0.026(5) -0.023(3)
C42 0.061(4) 0.057(4) 0.106(6) 0.016(5) 0.051(4) 0.005(3)
C43 0.056(4) 0.036(3) 0.053(4) -0.002(3) 0.023(3) -0.001(3)
Cl1 0.054(3) 0.172(6) 0.040(3) -0.002(3) 0.016(2) 0.036(3)
Br1 0.0571(7) 0.0638(7) 0.0402(7) 0.0040(6) 0.0091(5) -0.0153(5)
C45 0.058(6) 0.063(6) 0.017(5) -0.010(5) -0.008(4) 0.000(5)
Cl5 0.0751(18) 0.0500(15) 0.069(2) 0.0009(15) 0.0206(15) -0.0185(13)
Cl6 0.0686(17) 0.0452(15) 0.0599(18) -0.0074(14) 0.0066(13) 0.0050(11)
Cl7 0.0712(17) 0.0737(19) 0.0548(18) -0.0184(16) 0.0329(14) -0.0199(14)
C44 0.092(5) 0.057(4) 0.046(4) -0.006(4) 0.012(4) -0.006(4)
Cl2 0.0864(13) 0.0805(13) 0.0530(12) 0.0091(11) -0.0026(10) -0.0132(10)
Cl3 0.0992(15) 0.0928(15) 0.0566(13) -0.0130(12) -0.0107(11) 0.0197(12)
Cl4 0.121(2) 0.1009(18) 0.116(2) 0.0128(16) 0.0655(17) 0.0069(14)

loop_
_atom_type_symbol
_atom_type_description
_atom_type_scat_dispersion_real
_atom_type_scat_dispersion_imag
_atom_type_scat_source
C C 0.0033 0.0016 'International Tables Vol C Tables 4.2.6.8 and 6.1.1.4'
H H 0.0000 0.0000 'International Tables Vol C Tables 4.2.6.8 and 6.1.1.4'
N N 0.0061 0.0033 'International Tables Vol C Tables 4.2.6.8 and 6.1.1.4'
O O 0.0106 0.0060 'International Tables Vol C Tables 4.2.6.8 and 6.1.1.4'
P P 0.1023 0.0942 'International Tables Vol C Tables 4.2.6.8 and 6.1.1.4'
Cl Cl 0.1484 0.1585 'International Tables Vol C Tables 4.2.6.8 and 6.1.1.4'
Br Br -0.2901 2.4595 'International Tables Vol C Tables 4.2.6.8 and 6.1.1.4'

loop_
_geom_angle_atom_site_label_1
_geom_angle_atom_site_label_2
_geom_angle_atom_site_label_3
_geom_angle
O1 P1 O2 177.71(17)
O1 P1 N1 91.75(17)
O2 P1 N1 87.86(17)
O1 P1 N2 87.34(16)
O2 P1 N2 90.42(17)
N1 P1 N2 91.28(16)
O1 P1 N3 90.00(17)
O2 P1 N3 90.42(17)
N1 P1 N3 178.11(18)
N2 P1 N3 89.51(16)
O1 P1 N4 91.90(17)
O2 P1 N4 90.35(17)
N1 P1 N4 89.54(16)
N2 P1 N4 178.90(19)
N3 P1 N4 89.69(17)
P1 O1 H1 109.5
P1 O2 H2 109.5
C4 N1 C1 106.0(4)
C4 N1 P1 126.6(3)
C1 N1 P1 127.2(3)
N1 C1 C20 123.4(4)
N1 C1 C2 108.5(4)
C20 C1 C2 126.9(4)
C3 C2 C1 108.2(4)
C3 C2 H2A 125.9
C1 C2 H2A 125.9
C2 C3 C4 107.6(4)
C2 C3 H3 126.2
C4 C3 H3 126.2
N1 C4 C5 123.9(4)
N1 C4 C3 109.3(4)
C5 C4 C3 125.0(4)
C4 C5 C6 120.9(4)
C4 C5 C21 117.9(4)
C6 C5 C21 120.7(4)
N2 C6 C5 122.6(4)
N2 C6 C7 108.9(4)
C5 C6 C7 127.5(4)
C8 C7 C6 108.2(4)
C8 C7 H7 125.9
C6 C7 H7 125.9
C7 C8 C9 107.3(4)
C7 C8 H8 126.3
C9 C8 H8 126.3
N2 C9 C10 123.2(4)
N2 C9 C8 109.3(4)
C10 C9 C8 126.2(4)
C9 N2 C6 106.0(4)
C9 N2 P1 126.9(3)
C6 N2 P1 127.1(3)
C11 C10 C9 119.3(4)
C11 C10 C26 118.9(4)
C9 C10 C26 121.4(4)
N3 C11 C10 125.4(4)
N3 C11 C12 108.5(4)
C10 C11 C12 124.9(4)
C13 C12 C11 108.0(4)
C13 C12 H12 126.0
C11 C12 H12 126.0
C12 C13 C14 107.8(4)
C12 C13 H13 126.1
C14 C13 H13 126.1
C15 C14 N3 122.5(4)
C15 C14 C13 127.6(4)
N3 C14 C13 109.0(4)
C11 N3 C14 106.5(4)
C11 N3 P1 127.0(3)
C14 N3 P1 126.3(3)
C14 C15 C16 121.2(4)
C14 C15 C32 119.9(4)
C16 C15 C32 118.6(4)
N4 C16 C15 123.8(4)
N4 C16 C17 108.6(4)
C15 C16 C17 126.3(4)
C18 C17 C16 107.9(4)
C18 C17 H17 126.1
C16 C17 H17 126.1
C17 C18 C19 107.7(4)
C17 C18 H18 126.2
C19 C18 H18 126.2
C19 N4 C16 106.8(4)
C19 N4 P1 127.2(3)
C16 N4 P1 125.7(3)
N4 C19 C20 124.5(4)
N4 C19 C18 109.0(4)
C20 C19 C18 124.9(4)
C19 C20 C1 119.7(4)
C19 C20 C38 118.5(4)
C1 C20 C38 121.4(4)
C25 C21 C22 117.6(4)
C25 C21 C5 123.5(4)
C22 C21 C5 118.9(4)
C21 C22 C23 117.9(5)
C21 C22 H22 121.0
C23 C22 H22 121.0
N5 C23 C22 123.6(5)
N5 C23 H23 118.2
C22 C23 H23 118.2
C23 N5 C24 117.5(5)
N5 C24 C25 123.4(5)
N5 C24 H24 118.3
C25 C24 H24 118.3
C24 C25 C21 119.8(5)
C24 C25 H25 120.1
C21 C25 H25 120.1
C31 C26 C27 118.8(5)
C31 C26 C10 118.6(4)
C27 C26 C10 122.6(5)
C26 C27 C28 120.0(5)
C26 C27 H27 120.0
C28 C27 H27 120.0
C29 C28 C27 120.4(5)
C29 C28 H28 119.8
C27 C28 H28 119.8
C28 C29 C30 120.1(5)
C28 C29 H29 119.9
C30 C29 H29 119.9
C29 C30 C31 120.4(5)
C29 C30 H30 119.8
C31 C30 H30 119.8
C26 C31 C30 120.3(5)
C26 C31 H31 119.9
C30 C31 H31 119.9
C33 C32 C37 120.0
C33 C32 C15 117.5(3)
C37 C32 C15 122.4(3)
C32 C33 C34 120.0
C32 C33 H33 120.0
C34 C33 H33 120.0
C33 C34 C35 120.0
C33 C34 H34 120.0
C35 C34 H34 120.0
C34 C35 C36 120.0
C34 C35 H35 120.0
C36 C35 H35 120.0
C37 C36 C35 120.0
C37 C36 H36 120.0
C35 C36 H36 120.0
C36 C37 C32 120.0
C36 C37 H37 120.0
C32 C37 H37 120.0
C43 C38 C39 119.6(5)
C43 C38 C20 120.1(5)
C39 C38 C20 120.3(5)
C40 C39 C38 118.2(6)
C40 C39 H39 120.9
C38 C39 H39 120.9
C41 C40 C39 123.2(7)
C41 C40 H40 118.4
C39 C40 H40 118.4
C40 C41 C42 119.2(6)
C40 C41 H41 120.4
C42 C41 H41 120.4
C43 C42 C41 120.5(7)
C43 C42 H42 119.8
C41 C42 H42 119.8
C38 C43 C42 119.2(6)
C38 C43 H43 120.4
C42 C43 H43 120.4
Cl7 C45 Cl5 111.3(5)
Cl7 C45 Cl6 113.4(5)
Cl5 C45 Cl6 109.8(5)
Cl7 C45 H45 107.4
Cl5 C45 H45 107.4
Cl6 C45 H45 107.4
Cl2 C44 Cl3 110.3(4)
Cl2 C44 Cl4 110.8(4)
Cl3 C44 Cl4 112.4(4)
Cl2 C44 H44 107.7
Cl3 C44 H44 107.7
Cl4 C44 H44 107.7

loop_
_geom_bond_atom_site_label_1
_geom_bond_atom_site_label_2
_geom_bond_distance
P1 O1 1.605(3)
P1 O2 1.627(3)
P1 N1 1.846(4)
P1 N2 1.858(4)
P1 N3 1.859(4)
P1 N4 1.870(4)
O1 H1 0.8400
O2 H2 0.8400
N1 C4 1.385(6)
N1 C1 1.392(6)
C1 C20 1.402(6)
C1 C2 1.424(7)
C2 C3 1.341(7)
C2 H2A 0.9500
C3 C4 1.420(6)
C3 H3 0.9500
C4 C5 1.397(6)
C5 C6 1.400(6)
C5 C21 1.482(6)
C6 N2 1.395(6)
C6 C7 1.413(6)
C7 C8 1.354(7)
C7 H7 0.9500
C8 C9 1.419(6)
C8 H8 0.9500
C9 N2 1.388(6)
C9 C10 1.405(6)
C10 C11 1.378(6)
C10 C26 1.497(6)
C11 N3 1.367(6)
C11 C12 1.445(6)
C12 C13 1.338(7)
C12 H12 0.9500
C13 C14 1.414(7)
C13 H13 0.9500
C14 C15 1.384(7)
C14 N3 1.402(6)
C15 C16 1.393(7)
C15 C32 1.503(5)
C16 N4 1.375(6)
C16 C17 1.420(7)
C17 C18 1.341(7)
C17 H17 0.9500
C18 C19 1.416(7)
C18 H18 0.9500
N4 C19 1.373(6)
C19 C20 1.390(7)
C20 C38 1.493(7)
C21 C25 1.387(7)
C21 C22 1.408(7)
C22 C23 1.424(8)
C22 H22 0.9500
C23 N5 1.314(7)
C23 H23 0.9500
N5 C24 1.349(7)
C24 C25 1.379(7)
C24 H24 0.9500
C25 H25 0.9500
C26 C31 1.378(7)
C26 C27 1.395(7)
C27 C28 1.405(7)
C27 H27 0.9500
C28 C29 1.356(8)
C28 H28 0.9500
C29 C30 1.374(8)
C29 H29 0.9500
C30 C31 1.401(7)
C30 H30 0.9500
C31 H31 0.9500
C32 C33 1.3900
C32 C37 1.3900
C33 C34 1.3900
C33 H33 0.9500
C34 C35 1.3900
C34 H34 0.9500
C35 C36 1.3900
C35 H35 0.9500
C36 C37 1.3900
C36 H36 0.9500
C37 H37 0.9500
C38 C43 1.362(8)
C38 C39 1.412(8)
C39 C40 1.368(8)
C39 H39 0.9500
C40 C41 1.310(11)
C40 H40 0.9500
C41 C42 1.388(11)
C41 H41 0.9500
C42 C43 1.390(8)
C42 H42 0.9500
C43 H43 0.9500
C45 Cl7 1.697(9)
C45 Cl5 1.743(9)
C45 Cl6 1.774(9)
C45 H45 1.0000
C44 Cl2 1.736(8)
C44 Cl3 1.737(7)
C44 Cl4 1.770(7)
C44 H44 1.0000
